data_7062699
loop_
_publ_author_name
'Ari, Biman'
'Das, Manik'
'Brandao, Paola'
'Mukherjee, Somali'
'Jana, Atish Dipankar'
'Koley, Biplab'
'Laha, Soumik'
'Maidul Islam, Md.'
'Choudhuri, Indranil'
'Bhattacharya, Nandan'
'Samanta, Bidhan Chandra'
'Chattopadhyay, Nitin'
'Maity, Tithi'

_publ_section_title
;
 DNA/HSA binding and anticancer properties of pendant acetate bearing
 mono-nuclear Ni(ii) and bridging acetate bearing di-nuclear Cu(ii) Schiff
 base complexes: an experimental and molecular docking study
;
_journal_issue 38
_journal_name_full 'New Journal of Chemistry'
_journal_page_first 17881
_journal_page_last 17896
_journal_paper_doi 10.1039/D3NJ02960C
_journal_volume 47
_journal_year 2023
_chemical_formula_moiety '2(C19 H22 Cu N2 O3)'
_chemical_formula_sum 'C38 H44 Cu2 N4 O6'
_chemical_formula_weight 779.87
_space_group_crystal_system triclinic
_space_group_IT_number 2
_space_group_name_Hall '-P 1'
_space_group_name_H-M_alt 'P -1'
_atom_sites_solution_hydrogens geom
_audit_creation_date 2023-06-05
_audit_creation_method
;
Olex2 1.3
(compiled 2020.11.12 svn.r5f609507 for OlexSys, GUI svn.r6408)
;
_audit_update_record
;
2023-06-24 deposited with the CCDC.	2023-09-06 downloaded from the CCDC.
;
_cell_angle_alpha 76.745(7)
_cell_angle_beta 74.503(6)
_cell_angle_gamma 82.353(6)
_cell_formula_units_Z 1
_cell_length_a 8.1127(13)
_cell_length_b 8.7712(16)
_cell_length_c 12.748(2)
_cell_measurement_reflns_used 3423
_cell_measurement_temperature 150(2)
_cell_measurement_theta_max 27.247
_cell_measurement_theta_min 3.294
_cell_volume 848.4(2)
_computing_cell_refinement 'BRUKER APEX II'
_computing_data_collection 'BRUKER APEX II'
_computing_data_reduction SAINT
_computing_molecular_graphics 'Olex2 1.3 (Dolomanov et al., 2009)'
_computing_publication_material 'Olex2 1.3 (Dolomanov et al., 2009)'
_computing_structure_refinement 'XL  (Sheldrick, 2008)'
_computing_structure_solution 'SHELXT 2018/2 (Sheldrick, 2018)'
_diffrn_ambient_temperature 150.0
_diffrn_measured_fraction_theta_full 0.956
_diffrn_measured_fraction_theta_max 0.958
_diffrn_measurement_device_type Bruker
_diffrn_measurement_method Omega-Scan
_diffrn_radiation_type MoK\a
_diffrn_radiation_wavelength 0.71073
_diffrn_reflns_av_R_equivalents 0.0382
_diffrn_reflns_av_unetI/netI 0.0198
_diffrn_reflns_Laue_measured_fraction_full 0.956
_diffrn_reflns_Laue_measured_fraction_max 0.958
_diffrn_reflns_limit_h_max 10
_diffrn_reflns_limit_h_min -10
_diffrn_reflns_limit_k_max 11
_diffrn_reflns_limit_k_min -11
_diffrn_reflns_limit_l_max 16
_diffrn_reflns_limit_l_min -16
_diffrn_reflns_number 33085
_diffrn_reflns_point_group_measured_fraction_full 0.956
_diffrn_reflns_point_group_measured_fraction_max 0.958
_diffrn_reflns_theta_full 25.242
_diffrn_reflns_theta_max 27.222
_diffrn_reflns_theta_min 2.393
_exptl_absorpt_coefficient_mu 1.308
_exptl_absorpt_correction_T_max 0.989
_exptl_absorpt_correction_T_min 0.867
_exptl_absorpt_correction_type multi-scan
_exptl_absorpt_process_details
;
 SADABS 2016/2: Krause, L., Herbst-Irmer, R., Sheldrick G.M. & Stalke D.,
 J. Appl. Cryst. 48 (2015) 3-10
;
_exptl_crystal_colour blue
_exptl_crystal_colour_primary blue
_exptl_crystal_density_diffrn 1.526
_exptl_crystal_density_method 'not measured'
_exptl_crystal_description cubic
_exptl_crystal_F_000 406
_exptl_crystal_size_max 0.2
_exptl_crystal_size_mid 0.1
_exptl_crystal_size_min 0.03
_refine_diff_density_max 0.374
_refine_diff_density_min -0.367
_refine_diff_density_rms 0.052
_refine_ls_extinction_method none
_refine_ls_goodness_of_fit_ref 1.103
_refine_ls_hydrogen_treatment constr
_refine_ls_matrix_type full
_refine_ls_number_parameters 262
_refine_ls_number_reflns 3631
_refine_ls_number_restraints 3
_refine_ls_restrained_S_all 1.103
_refine_ls_R_factor_all 0.0364
_refine_ls_R_factor_gt 0.0343
_refine_ls_shift/su_max 0.001
_refine_ls_shift/su_mean 0.000
_refine_ls_structure_factor_coef Fsqd
_refine_ls_weighting_details 'w=1/[\s^2^(Fo^2^)+(0.0308P)^2^+0.8185P] where P=(Fo^2^+2Fc^2^)/3'
_refine_ls_weighting_scheme calc
_refine_ls_wR_factor_gt 0.0882
_refine_ls_wR_factor_ref 0.0895
_reflns_Friedel_coverage 0.000
_reflns_number_gt 3425
_reflns_number_total 3631
_reflns_threshold_expression 'I > 2\s(I)'
_cod_data_source_file d3nj02960c2.cif
_cod_data_source_block 2
_cod_depositor_comments 'Adding full bibliography for 7062698--7062699.cif.'
_cod_database_code 7062699
_shelx_shelxl_version_number 2018/3
_shelx_space_group_comment
;
The symmetry employed for this shelxl refinement is uniquely defined
by the following loop, which should always be used as a source of
symmetry information in preference to the above space-group names.
They are only intended as comments.
;
_shelx_estimated_absorpt_t_max 0.962
_shelx_estimated_absorpt_t_min 0.780
_olex2_refinement_description
;
1. Fixed Uiso
 At 1.2 times of:
  All C(H) groups, All C(H,H) groups, All N(H) groups
 At 1.5 times of:
  All C(H,H,H) groups
2. Restrained distances
 C17A-N2A \\sim N2-C17
 with sigma of 0.02
 C16A-C17A \\sim C17-C16
 with sigma of 0.02
 C15-C14 \\sim C14A-C15A
 with sigma of 0.02
 C13-C12A \\sim C13A-C12
 with sigma of 0.02
3. Uiso/Uaniso restraints and constraints
Uanis(N2) = Uanis(N2A)
Uanis(C15) = Uanis(C15A)
Uanis(C12A) = Uanis(C12)
Uanis(C15) = Uanis(C14) = Uanis(C15A) = Uanis(C14A)
4. Others
 Sof(N2A)=Sof(H2A)=1-FVAR(1)
 Sof(N2)=Sof(H2)=FVAR(1)
 Sof(C15A)=Sof(H15C)=Sof(H15D)=Sof(C12A)=Sof(H12C)=Sof(H12D)=Sof(C13A)=
 Sof(H13A)=Sof(C17A)=Sof(H17C)=Sof(H17D)=Sof(C16A)=Sof(H16C)=Sof(H16D)=
 Sof(C14A)=Sof(H14C)=Sof(H14D)=1-FVAR(2)
 Sof(C12)=Sof(H12A)=Sof(H12B)=Sof(C13)=Sof(H13)=Sof(C14)=Sof(H14A)=Sof(H14B)=
 Sof(C15)=Sof(H15A)=Sof(H15B)=Sof(C16)=Sof(H16A)=Sof(H16B)=Sof(C17)=Sof(H17A)=
 Sof(H17B)=FVAR(2)
5.a Ternary CH refined with riding coordinates:
 N2(H2), N2A(H2A), C13(H13), C13A(H13A)
5.b Secondary CH2 refined with riding coordinates:
 C12(H12A,H12B), C14(H14A,H14B), C15(H15A,H15B), C15A(H15C,H15D), C16(H16A,
 H16B), C17(H17A,H17B), C12A(H12C,H12D), C17A(H17C,H17D), C16A(H16C,H16D),
 C14A(H14C,H14D)
5.c Aromatic/amide H refined with riding coordinates:
 C2(H2B), C3(H3), C5(H5), C6(H6), C7(H7), C8(H8), C11(H11)
5.d Idealised Me refined as rotating group:
 C19(H19A,H19B,H19C)
;
_olex2_submission_special_instructions 'No special instructions were received'

loop_
_space_group_symop_operation_xyz
'x, y, z'
'-x, -y, -z'

loop_
_atom_site_label
_atom_site_type_symbol
_atom_site_fract_x
_atom_site_fract_y
_atom_site_fract_z
_atom_site_U_iso_or_equiv
_atom_site_adp_type
_atom_site_occupancy
_atom_site_site_symmetry_order
_atom_site_calc_flag
_atom_site_refinement_flags_posn
_atom_site_refinement_flags_adp
_atom_site_refinement_flags_occupancy
_atom_site_disorder_assembly
_atom_site_disorder_group
Cu1 Cu 0.50807(3) 0.19976(3) 0.49384(2) 0.03043(11) Uani 1 1 d . . . . .
O1 O 0.67832(18) 0.23591(18) 0.35557(12) 0.0329(3) Uani 1 1 d . . . . .
O2 O 0.64065(18) 0.00727(17) 0.54550(13) 0.0333(3) Uani 1 1 d . . . . .
O3 O 0.7630(2) 0.1632(2) 0.61278(15) 0.0457(4) Uani 1 1 d . . . . .
N1 N 0.3749(2) 0.3909(2) 0.44561(16) 0.0326(4) Uani 1 1 d . . . . .
N2 N 0.3467(4) 0.2131(4) 0.6508(3) 0.0275(6) Uani 0.565(4) 1 d D . P A 1
H2 H 0.395161 0.287642 0.681336 0.033 Uiso 0.565(4) 1 calc R U P A 1
N2A N 0.3063(6) 0.1721(6) 0.6267(4) 0.0275(6) Uani 0.435(4) 1 d D . P A 2
H2A H 0.229849 0.107567 0.607633 0.033 Uiso 0.435(4) 1 calc R U P A 2
C1 C 0.6699(2) 0.3367(2) 0.26494(17) 0.0276(4) Uani 1 1 d . . . . .
C2 C 0.8045(3) 0.3203(2) 0.16791(18) 0.0322(4) Uani 1 1 d . . . . .
H2B H 0.894110 0.239605 0.173705 0.039 Uiso 1 1 calc R U . . .
C3 C 0.8067(3) 0.4172(3) 0.06849(19) 0.0355(5) Uani 1 1 d . . . . .
H3 H 0.895061 0.399843 0.005454 0.043 Uiso 1 1 calc R U . . .
C4 C 0.6808(3) 0.5441(3) 0.05550(18) 0.0343(4) Uani 1 1 d . . . . .
C5 C 0.6901(3) 0.6482(3) -0.0485(2) 0.0438(5) Uani 1 1 d . . . . .
H5 H 0.778634 0.629720 -0.111159 0.053 Uiso 1 1 calc R U . . .
C6 C 0.5737(4) 0.7745(3) -0.0599(2) 0.0491(6) Uani 1 1 d . . . . .
H6 H 0.580642 0.843172 -0.130112 0.059 Uiso 1 1 calc R U . . .
C7 C 0.4446(3) 0.8020(3) 0.0323(2) 0.0446(6) Uani 1 1 d . . . . .
H7 H 0.364721 0.890967 0.024474 0.054 Uiso 1 1 calc R U . . .
C8 C 0.4307(3) 0.7026(3) 0.1345(2) 0.0361(5) Uani 1 1 d . . . . .
H8 H 0.341053 0.723723 0.195894 0.043 Uiso 1 1 calc R U . . .
C9 C 0.5478(3) 0.5695(2) 0.14934(18) 0.0299(4) Uani 1 1 d . . . . .
C10 C 0.5399(2) 0.4606(2) 0.25503(17) 0.0267(4) Uani 1 1 d . . . . .
C11 C 0.4013(2) 0.4817(2) 0.34884(18) 0.0293(4) Uani 1 1 d . . . . .
H11 H 0.321994 0.570481 0.338642 0.035 Uiso 1 1 calc R U . . .
C12 C 0.2048(9) 0.4146(9) 0.5155(6) 0.0289(8) Uani 0.409(4) 1 d . . P A 1
H12A H 0.118319 0.405472 0.475696 0.035 Uiso 0.409(4) 1 calc R U P A 1
H12B H 0.188612 0.521835 0.531054 0.035 Uiso 0.409(4) 1 calc R U P A 1
C13 C 0.1760(15) 0.2903(16) 0.6290(12) 0.035(3) Uani 0.409(4) 1 d . . P A 1
H13 H 0.127258 0.203287 0.611101 0.042 Uiso 0.409(4) 1 calc R U P A 1
C14 C 0.0514(15) 0.3293(13) 0.7150(7) 0.0337(5) Uani 0.409(4) 1 d D . P A 1
H14A H -0.059651 0.302940 0.707985 0.040 Uiso 0.409(4) 1 calc R U P A 1
H14B H 0.045041 0.444481 0.708215 0.040 Uiso 0.409(4) 1 calc R U P A 1
C15 C 0.0722(7) 0.2517(7) 0.8293(4) 0.0337(5) Uani 0.409(4) 1 d D . P A 1
H15A H -0.043826 0.229651 0.876694 0.040 Uiso 0.409(4) 1 calc R U P A 1
H15B H 0.113894 0.330670 0.858491 0.040 Uiso 0.409(4) 1 calc R U P A 1
C15A C 0.0206(5) 0.1810(5) 0.8186(3) 0.0337(5) Uani 0.591(4) 1 d D . P A 2
H15C H -0.039391 0.204509 0.892365 0.040 Uiso 0.591(4) 1 calc R U P A 2
H15D H -0.055512 0.121982 0.796081 0.040 Uiso 0.591(4) 1 calc R U P A 2
C16 C 0.1901(19) 0.098(2) 0.8487(11) 0.031(2) Uani 0.409(4) 1 d D . P A 1
H16A H 0.258756 0.105387 0.900655 0.038 Uiso 0.409(4) 1 calc R U P A 1
H16B H 0.118787 0.007460 0.882510 0.038 Uiso 0.409(4) 1 calc R U P A 1
C17 C 0.308(2) 0.0722(17) 0.7399(11) 0.040(4) Uani 0.409(4) 1 d D . P A 1
H17A H 0.417641 0.019924 0.754703 0.048 Uiso 0.409(4) 1 calc R U P A 1
H17B H 0.256376 -0.001450 0.711716 0.048 Uiso 0.409(4) 1 calc R U P A 1
C18 C 0.7483(3) 0.0332(3) 0.59723(17) 0.0334(4) Uani 1 1 d . . . . .
C19 C 0.8582(3) -0.1101(3) 0.6381(2) 0.0448(6) Uani 1 1 d . . . . .
H19A H 0.954600 -0.131158 0.576586 0.067 Uiso 1 1 calc R U . . .
H19B H 0.788970 -0.200980 0.666044 0.067 Uiso 1 1 calc R U . . .
H19C H 0.902177 -0.090720 0.697969 0.067 Uiso 1 1 calc R U . . .
C12A C 0.2369(6) 0.4408(6) 0.5416(4) 0.0289(8) Uani 0.591(4) 1 d . . P A 2
H12C H 0.272753 0.531051 0.562343 0.035 Uiso 0.591(4) 1 calc R U P A 2
H12D H 0.128425 0.474220 0.518243 0.035 Uiso 0.591(4) 1 calc R U P A 2
C13A C 0.2126(11) 0.3254(11) 0.6261(8) 0.0382(19) Uani 0.591(4) 1 d . . P A 2
H13A H 0.294276 0.362454 0.659656 0.046 Uiso 0.591(4) 1 calc R U P A 2
C17A C 0.3313(17) 0.0866(13) 0.7345(6) 0.043(3) Uani 0.591(4) 1 d D . P A 2
H17C H 0.422289 0.133152 0.752719 0.052 Uiso 0.591(4) 1 calc R U P A 2
H17D H 0.370685 -0.024010 0.730003 0.052 Uiso 0.591(4) 1 calc R U P A 2
C16A C 0.1698(14) 0.0904(15) 0.8264(8) 0.040(2) Uani 0.591(4) 1 d D . P A 2
H16C H 0.137417 -0.019364 0.851693 0.048 Uiso 0.591(4) 1 calc R U P A 2
H16D H 0.204567 0.116628 0.888512 0.048 Uiso 0.591(4) 1 calc R U P A 2
C14A C 0.0559(10) 0.3347(8) 0.7342(4) 0.0337(5) Uani 0.591(4) 1 d D . P A 2
H14C H 0.079659 0.412490 0.772564 0.040 Uiso 0.591(4) 1 calc R U P A 2
H14D H -0.049697 0.374910 0.708658 0.040 Uiso 0.591(4) 1 calc R U P A 2

loop_
_atom_site_aniso_label
_atom_site_aniso_U_11
_atom_site_aniso_U_22
_atom_site_aniso_U_33
_atom_site_aniso_U_23
_atom_site_aniso_U_13
_atom_site_aniso_U_12
Cu1 0.02099(14) 0.03079(15) 0.03461(16) -0.00389(10) -0.00576(10) 0.00814(9)
O1 0.0251(7) 0.0342(8) 0.0347(8) -0.0051(6) -0.0065(6) 0.0092(6)
O2 0.0241(7) 0.0323(7) 0.0393(8) -0.0031(6) -0.0088(6) 0.0070(6)
O3 0.0439(9) 0.0436(10) 0.0520(10) -0.0146(8) -0.0170(8) 0.0071(7)
N1 0.0203(8) 0.0303(9) 0.0409(10) -0.0045(7) -0.0028(7) 0.0058(6)
N2 0.0217(14) 0.0308(16) 0.0316(15) -0.0094(11) -0.0081(10) 0.0013(11)
N2A 0.0217(14) 0.0308(16) 0.0316(15) -0.0094(11) -0.0081(10) 0.0013(11)
C1 0.0230(9) 0.0271(9) 0.0345(10) -0.0084(8) -0.0089(8) -0.0004(7)
C2 0.0259(9) 0.0303(10) 0.0394(11) -0.0100(8) -0.0058(8) 0.0021(8)
C3 0.0323(10) 0.0357(11) 0.0369(11) -0.0107(9) -0.0023(9) -0.0046(9)
C4 0.0337(11) 0.0332(11) 0.0371(11) -0.0042(9) -0.0104(9) -0.0075(8)
C5 0.0441(13) 0.0454(13) 0.0386(12) -0.0007(10) -0.0083(10) -0.0097(10)
C6 0.0511(15) 0.0468(14) 0.0451(14) 0.0107(11) -0.0183(12) -0.0112(11)
C7 0.0374(12) 0.0373(12) 0.0548(14) 0.0060(10) -0.0173(11) -0.0025(9)
C8 0.0287(10) 0.0318(11) 0.0459(12) 0.0004(9) -0.0127(9) -0.0029(8)
C9 0.0258(9) 0.0278(9) 0.0381(11) -0.0042(8) -0.0116(8) -0.0058(7)
C10 0.0213(9) 0.0242(9) 0.0364(10) -0.0062(8) -0.0104(8) -0.0015(7)
C11 0.0195(8) 0.0248(9) 0.0435(11) -0.0058(8) -0.0104(8) 0.0016(7)
C12 0.0199(19) 0.036(2) 0.033(2) -0.0130(14) -0.0097(13) 0.0078(14)
C13 0.014(4) 0.039(5) 0.040(4) 0.015(3) -0.004(3) -0.004(3)
C14 0.0245(9) 0.0407(11) 0.0367(13) -0.0160(10) -0.0028(10) -0.0003(7)
C15 0.0245(9) 0.0407(11) 0.0367(13) -0.0160(10) -0.0028(10) -0.0003(7)
C15A 0.0245(9) 0.0407(11) 0.0367(13) -0.0160(10) -0.0028(10) -0.0003(7)
C16 0.032(4) 0.050(4) 0.017(4) -0.015(3) -0.013(3) 0.007(3)
C17 0.030(6) 0.030(4) 0.053(8) 0.005(4) -0.009(4) 0.001(4)
C18 0.0231(9) 0.0403(12) 0.0302(10) -0.0029(8) -0.0030(8) 0.0066(8)
C19 0.0348(12) 0.0459(13) 0.0489(14) 0.0018(11) -0.0172(10) 0.0079(10)
C12A 0.0199(19) 0.036(2) 0.033(2) -0.0130(14) -0.0097(13) 0.0078(14)
C13A 0.023(4) 0.048(5) 0.036(3) -0.014(3) 0.003(3) 0.012(3)
C17A 0.034(4) 0.070(7) 0.019(3) -0.013(3) -0.004(2) 0.021(4)
C16A 0.048(4) 0.041(3) 0.025(4) -0.005(3) -0.006(3) 0.003(3)
C14A 0.0245(9) 0.0407(11) 0.0367(13) -0.0160(10) -0.0028(10) -0.0003(7)

loop_
_atom_type_symbol
_atom_type_description
_atom_type_scat_dispersion_real
_atom_type_scat_dispersion_imag
_atom_type_scat_source
C C 0.0033 0.0016 'International Tables Vol C Tables 4.2.6.8 and 6.1.1.4'
H H 0.0000 0.0000 'International Tables Vol C Tables 4.2.6.8 and 6.1.1.4'
Cu Cu 0.3201 1.2651 'International Tables Vol C Tables 4.2.6.8 and 6.1.1.4'
N N 0.0061 0.0033 'International Tables Vol C Tables 4.2.6.8 and 6.1.1.4'
O O 0.0106 0.0060 'International Tables Vol C Tables 4.2.6.8 and 6.1.1.4'

loop_
_geom_angle_atom_site_label_1
_geom_angle_atom_site_label_2
_geom_angle_atom_site_label_3
_geom_angle
_geom_angle_site_symmetry_1
_geom_angle_site_symmetry_3
_geom_angle_publ_flag
O1 Cu1 O2 90.13(6) . . ?
O1 Cu1 N1 90.85(7) . . ?
O1 Cu1 N2 164.76(11) . . ?
O1 Cu1 N2A 172.32(14) . . ?
O2 Cu1 N2 95.44(10) . . ?
O2 Cu1 N2A 95.78(14) . . ?
N1 Cu1 O2 178.89(7) . . ?
N1 Cu1 N2 83.49(11) . . ?
N1 Cu1 N2A 83.29(14) . . ?
C1 O1 Cu1 128.52(13) . . ?
C18 O2 Cu1 111.99(14) . . ?
C11 N1 Cu1 127.82(14) . . ?
C11 N1 C12 114.1(3) . . ?
C11 N1 C12A 119.6(2) . . ?
C12 N1 Cu1 116.2(3) . . ?
C12A N1 Cu1 112.2(2) . . ?
Cu1 N2 H2 107.1 . . ?
C13 N2 Cu1 105.5(6) . . ?
C13 N2 H2 107.1 . . ?
C17 N2 Cu1 122.1(6) . . ?
C17 N2 H2 107.1 . . ?
C17 N2 C13 107.0(9) . . ?
Cu1 N2A H2A 104.5 . . ?
C13A N2A Cu1 106.3(4) . . ?
C13A N2A H2A 104.5 . . ?
C13A N2A C17A 115.5(7) . . ?
C17A N2A Cu1 119.8(6) . . ?
C17A N2A H2A 104.5 . . ?
O1 C1 C2 116.50(17) . . ?
O1 C1 C10 125.19(18) . . ?
C10 C1 C2 118.31(19) . . ?
C1 C2 H2B 119.3 . . ?
C3 C2 C1 121.45(19) . . ?
C3 C2 H2B 119.3 . . ?
C2 C3 H3 119.0 . . ?
C2 C3 C4 122.0(2) . . ?
C4 C3 H3 119.0 . . ?
C3 C4 C9 119.1(2) . . ?
C5 C4 C3 120.9(2) . . ?
C5 C4 C9 120.0(2) . . ?
C4 C5 H5 119.5 . . ?
C6 C5 C4 120.9(2) . . ?
C6 C5 H5 119.5 . . ?
C5 C6 H6 120.3 . . ?
C5 C6 C7 119.5(2) . . ?
C7 C6 H6 120.3 . . ?
C6 C7 H7 119.4 . . ?
C8 C7 C6 121.2(2) . . ?
C8 C7 H7 119.4 . . ?
C7 C8 H8 119.5 . . ?
C7 C8 C9 121.0(2) . . ?
C9 C8 H8 119.5 . . ?
C4 C9 C10 119.08(19) . . ?
C8 C9 C4 117.4(2) . . ?
C8 C9 C10 123.5(2) . . ?
C1 C10 C9 119.96(19) . . ?
C1 C10 C11 120.75(18) . . ?
C11 C10 C9 119.28(18) . . ?
N1 C11 C10 125.78(18) . . ?
N1 C11 H11 117.1 . . ?
C10 C11 H11 117.1 . . ?
N1 C12 H12A 109.3 . . ?
N1 C12 H12B 109.3 . . ?
N1 C12 C13 111.4(7) . . ?
H12A C12 H12B 108.0 . . ?
C13 C12 H12A 109.3 . . ?
C13 C12 H12B 109.3 . . ?
N2 C13 C12 110.9(8) . . ?
N2 C13 H13 102.4 . . ?
C12 C13 H13 102.4 . . ?
C14 C13 N2 118.8(11) . . ?
C14 C13 C12 116.8(11) . . ?
C14 C13 H13 102.4 . . ?
C13 C14 H14A 108.3 . . ?
C13 C14 H14B 108.3 . . ?
C13 C14 C15 116.0(10) . . ?
H14A C14 H14B 107.4 . . ?
C15 C14 H14A 108.3 . . ?
C15 C14 H14B 108.3 . . ?
C14 C15 H15A 107.0 . . ?
C14 C15 H15B 107.0 . . ?
C14 C15 C16 121.3(7) . . ?
H15A C15 H15B 106.7 . . ?
C16 C15 H15A 107.0 . . ?
C16 C15 H15B 107.0 . . ?
H15C C15A H15D 108.0 . . ?
C16A C15A H15C 109.4 . . ?
C16A C15A H15D 109.4 . . ?
C16A C15A C14A 111.2(6) . . ?
C14A C15A H15C 109.4 . . ?
C14A C15A H15D 109.4 . . ?
C15 C16 H16A 109.7 . . ?
C15 C16 H16B 109.7 . . ?
H16A C16 H16B 108.2 . . ?
C17 C16 C15 109.9(12) . . ?
C17 C16 H16A 109.7 . . ?
C17 C16 H16B 109.7 . . ?
N2 C17 C16 116.9(13) . . ?
N2 C17 H17A 108.1 . . ?
N2 C17 H17B 108.1 . . ?
C16 C17 H17A 108.1 . . ?
C16 C17 H17B 108.1 . . ?
H17A C17 H17B 107.3 . . ?
O2 C18 C19 115.1(2) . . ?
O3 C18 O2 123.6(2) . . ?
O3 C18 C19 121.3(2) . . ?
C18 C19 H19A 109.5 . . ?
C18 C19 H19B 109.5 . . ?
C18 C19 H19C 109.5 . . ?
H19A C19 H19B 109.5 . . ?
H19A C19 H19C 109.5 . . ?
H19B C19 H19C 109.5 . . ?
N1 C12A H12C 109.7 . . ?
N1 C12A H12D 109.7 . . ?
H12C C12A H12D 108.2 . . ?
C13A C12A N1 110.0(5) . . ?
C13A C12A H12C 109.7 . . ?
C13A C12A H12D 109.7 . . ?
N2A C13A H13A 92.3 . . ?
N2A C13A C14A 114.6(7) . . ?
C12A C13A N2A 123.5(7) . . ?
C12A C13A H13A 92.3 . . ?
C12A C13A C14A 121.3(7) . . ?
C14A C13A H13A 92.3 . . ?
N2A C17A H17C 109.1 . . ?
N2A C17A H17D 109.1 . . ?
N2A C17A C16A 112.5(9) . . ?
H17C C17A H17D 107.8 . . ?
C16A C17A H17C 109.1 . . ?
C16A C17A H17D 109.1 . . ?
C15A C16A C17A 126.2(9) . . ?
C15A C16A H16C 105.8 . . ?
C15A C16A H16D 105.8 . . ?
C17A C16A H16C 105.8 . . ?
C17A C16A H16D 105.8 . . ?
H16C C16A H16D 106.2 . . ?
C15A C14A C13A 116.1(6) . . ?
C15A C14A H14C 108.3 . . ?
C15A C14A H14D 108.3 . . ?
C13A C14A H14C 108.3 . . ?
C13A C14A H14D 108.3 . . ?
H14C C14A H14D 107.4 . . ?

loop_
_geom_bond_atom_site_label_1
_geom_bond_atom_site_label_2
_geom_bond_distance
_geom_bond_site_symmetry_2
_geom_bond_publ_flag
Cu1 O1 1.9170(15) . ?
Cu1 O2 1.9562(14) . ?
Cu1 N1 1.9385(17) . ?
Cu1 N2 2.097(3) . ?
Cu1 N2A 2.010(4) . ?
O1 C1 1.296(3) . ?
O2 C18 1.295(3) . ?
O3 C18 1.227(3) . ?
N1 C11 1.286(3) . ?
N1 C12 1.446(7) . ?
N1 C12A 1.525(5) . ?
N2 H2 1.0000 . ?
N2 C13 1.524(13) . ?
N2 C17 1.479(12) . ?
N2A H2A 1.0000 . ?
N2A C13A 1.454(10) . ?
N2A C17A 1.460(8) . ?
C1 C2 1.436(3) . ?
C1 C10 1.419(3) . ?
C2 H2B 0.9500 . ?
C2 C3 1.352(3) . ?
C3 H3 0.9500 . ?
C3 C4 1.418(3) . ?
C4 C5 1.416(3) . ?
C4 C9 1.419(3) . ?
C5 H5 0.9500 . ?
C5 C6 1.365(4) . ?
C6 H6 0.9500 . ?
C6 C7 1.393(4) . ?
C7 H7 0.9500 . ?
C7 C8 1.378(3) . ?
C8 H8 0.9500 . ?
C8 C9 1.415(3) . ?
C9 C10 1.453(3) . ?
C10 C11 1.434(3) . ?
C11 H11 0.9500 . ?
C12 H12A 0.9900 . ?
C12 H12B 0.9900 . ?
C12 C13 1.582(15) . ?
C13 H13 1.0000 . ?
C13 C14 1.352(19) . ?
C14 H14A 0.9900 . ?
C14 H14B 0.9900 . ?
C14 C15 1.504(9) . ?
C15 H15A 0.9900 . ?
C15 H15B 0.9900 . ?
C15 C16 1.558(19) . ?
C15A H15C 0.9900 . ?
C15A H15D 0.9900 . ?
C15A C16A 1.371(12) . ?
C15A C14A 1.527(7) . ?
C16 H16A 0.9900 . ?
C16 H16B 0.9900 . ?
C16 C17 1.505(13) . ?
C17 H17A 0.9900 . ?
C17 H17B 0.9900 . ?
C18 C19 1.515(3) . ?
C19 H19A 0.9800 . ?
C19 H19B 0.9800 . ?
C19 H19C 0.9800 . ?
C12A H12C 0.9900 . ?
C12A H12D 0.9900 . ?
C12A C13A 1.290(11) . ?
C13A H13A 1.0000 . ?
C13A C14A 1.615(11) . ?
C17A H17C 0.9900 . ?
C17A H17D 0.9900 . ?
C17A C16A 1.508(10) . ?
C16A H16C 0.9900 . ?
C16A H16D 0.9900 . ?
C14A H14C 0.9900 . ?
C14A H14D 0.9900 . ?

loop_
_geom_hbond_atom_site_label_D
_geom_hbond_atom_site_label_H
_geom_hbond_atom_site_label_A
_geom_hbond_distance_DH
_geom_hbond_distance_HA
_geom_hbond_distance_DA
_geom_hbond_angle_DHA
_geom_hbond_site_symmetry_A
_geom_hbond_publ_flag
C11 H11 O3 0.95 2.51 3.311(3) 141.5 2_666 yes

loop_
_geom_torsion_atom_site_label_1
_geom_torsion_atom_site_label_2
_geom_torsion_atom_site_label_3
_geom_torsion_atom_site_label_4
_geom_torsion
_geom_torsion_site_symmetry_1
_geom_torsion_site_symmetry_2
_geom_torsion_site_symmetry_3
_geom_torsion_site_symmetry_4
_geom_torsion_publ_flag
Cu1 O1 C1 C2 -169.61(14) . . . . ?
Cu1 O1 C1 C10 10.8(3) . . . . ?
Cu1 O2 C18 O3 0.8(3) . . . . ?
Cu1 O2 C18 C19 -178.95(15) . . . . ?
Cu1 N1 C11 C10 -1.1(3) . . . . ?
Cu1 N1 C12 C13 9.7(7) . . . . ?
Cu1 N1 C12A C13A -16.0(5) . . . . ?
Cu1 N2 C13 C12 -33.6(9) . . . . ?
Cu1 N2 C13 C14 -173.2(8) . . . . ?
Cu1 N2 C17 C16 -179.9(9) . . . . ?
Cu1 N2A C13A C12A 14.5(9) . . . . ?
Cu1 N2A C13A C14A -173.5(5) . . . . ?
Cu1 N2A C17A C16A 174.6(7) . . . . ?
O1 C1 C2 C3 178.7(2) . . . . ?
O1 C1 C10 C9 177.95(18) . . . . ?
O1 C1 C10 C11 -1.0(3) . . . . ?
N1 C12 C13 N2 17.6(11) . . . . ?
N1 C12 C13 C14 158.1(8) . . . . ?
N1 C12A C13A N2A 0.2(9) . . . . ?
N1 C12A C13A C14A -171.2(6) . . . . ?
N2 C13 C14 C15 -17.2(13) . . . . ?
N2A C13A C14A C15A -3.3(9) . . . . ?
N2A C17A C16A C15A -9.7(16) . . . . ?
C1 C2 C3 C4 2.8(3) . . . . ?
C1 C10 C11 N1 -3.9(3) . . . . ?
C2 C1 C10 C9 -1.7(3) . . . . ?
C2 C1 C10 C11 179.34(18) . . . . ?
C2 C3 C4 C5 177.2(2) . . . . ?
C2 C3 C4 C9 -0.5(3) . . . . ?
C3 C4 C5 C6 -176.9(2) . . . . ?
C3 C4 C9 C8 176.38(19) . . . . ?
C3 C4 C9 C10 -2.7(3) . . . . ?
C4 C5 C6 C7 0.4(4) . . . . ?
C4 C9 C10 C1 3.8(3) . . . . ?
C4 C9 C10 C11 -177.19(18) . . . . ?
C5 C4 C9 C8 -1.4(3) . . . . ?
C5 C4 C9 C10 179.52(19) . . . . ?
C5 C6 C7 C8 -1.0(4) . . . . ?
C6 C7 C8 C9 0.3(4) . . . . ?
C7 C8 C9 C4 0.8(3) . . . . ?
C7 C8 C9 C10 179.9(2) . . . . ?
C8 C9 C10 C1 -175.23(18) . . . . ?
C8 C9 C10 C11 3.8(3) . . . . ?
C9 C4 C5 C6 0.8(4) . . . . ?
C9 C10 C11 N1 177.07(19) . . . . ?
C10 C1 C2 C3 -1.6(3) . . . . ?
C11 N1 C12 C13 175.3(6) . . . . ?
C11 N1 C12A C13A 170.4(5) . . . . ?
C12 N1 C11 C10 -164.6(3) . . . . ?
C12 C13 C14 C15 -154.5(8) . . . . ?
C13 N2 C17 C16 -58.4(16) . . . . ?
C13 C14 C15 C16 -20.1(13) . . . . ?
C14 C15 C16 C17 15.9(15) . . . . ?
C15 C16 C17 N2 25.1(18) . . . . ?
C17 N2 C13 C12 -165.1(10) . . . . ?
C17 N2 C13 C14 55.3(13) . . . . ?
C12A N1 C11 C10 171.4(3) . . . . ?
C12A C13A C14A C15A 168.9(6) . . . . ?
C13A N2A C17A C16A 45.5(12) . . . . ?
C17A N2A C13A C12A 150.0(9) . . . . ?
C17A N2A C13A C14A -38.0(10) . . . . ?
C16A C15A C14A C13A 35.4(8) . . . . ?
C14A C15A C16A C17A -30.2(12) . . . . ?
